data_4327689
loop_
_publ_author_name
'Tomotake Ikada'
'Shigeki Kuwata'
'Yasushi Mizobe'
'Masanobu Hidai'

_publ_contact_author
;
    Masanobu Hidai
 Department of Chemstry and Biotechnology, Graduate Scool of Engineering,
The University of Tokyo, Hongo, Tokyo 113-8656, Japan
;
_publ_contact_author_fax ' 81-3-5800-6945 '
_publ_contact_author_phone ' 81-3-5800-6945 '
_publ_section_title
;
 Syntheses and Structures of Mixed-Metal Sulfido Clusters Containing
 Trimetallic M2M'S4 (M = Mo, W; M' = Pd, Pt) and Tetrametallic Cubane-Type
 Mo2Pd2S4 Cores
;
_journal_name_full 'Inorganic Chemistry'
_journal_page_first 5793
_journal_page_last 5797
_journal_paper_doi 10.1021/ic980133+
_journal_volume 37
_journal_year 1998
_chemical_formula_sum 'C30 H37 N2 P Pt S W2'
_space_group_IT_number 15
_symmetry_cell_setting monoclinic
_symmetry_Int_Tables_number 15
_symmetry_space_group_name_Hall '-C 2yc'
_symmetry_space_group_name_H-M 'C 1 2/c 1'
_audit_creation_date 'Tue Mar 18 21:27:40 1997'
_audit_creation_method 'from TEXRAY.INF file'
_cell_angle_alpha 90
_cell_angle_beta 95.24(1)
_cell_angle_gamma 90
_cell_formula_units_Z 8.00
_cell_length_a 13.718(3)
_cell_length_b 12.795(2)
_cell_length_c 43.798(2)
_cell_measurement_reflns_used 21
_cell_measurement_temperature 23.0
_cell_measurement_theta_max 29.90
_cell_measurement_theta_min 29.16
_cell_volume 7655(2)
_computing_cell_refinement 'MSC/AFC Diffractometer Control'
_computing_data_collection 'MSC/AFC Diffractometer Control'
_computing_data_reduction 'teXsan: PROCESS (MSC)'
_computing_publication_material 'teXsan: FINISH (MSC)'
_computing_structure_refinement 'teXsan: LS (MSC)'
_computing_structure_solution 'DIRDIF92 (PATTY)'
_diffrn_ambient_temperature 23.0
_diffrn_measurement_device AFC7R
_diffrn_measurement_method 'omega/2-theta scans'
_diffrn_orient_matrix_UB_11 -0.02716
_diffrn_orient_matrix_UB_12 -0.03782
_diffrn_orient_matrix_UB_13 -0.01887
_diffrn_orient_matrix_UB_21 0.03797
_diffrn_orient_matrix_UB_22 0.04689
_diffrn_orient_matrix_UB_23 -0.01282
_diffrn_orient_matrix_UB_31 0.05639
_diffrn_orient_matrix_UB_32 -0.04980
_diffrn_orient_matrix_UB_33 0.00226
_diffrn_radiation_monochromator graphite
_diffrn_radiation_source 'X-ray tube'
_diffrn_radiation_type MoKalpha
_diffrn_radiation_wavelength 0.7107
_diffrn_reflns_av_R_equivalents 8.59
_diffrn_reflns_limit_h_max 16
_diffrn_reflns_limit_h_min -11
_diffrn_reflns_limit_k_max 0
_diffrn_reflns_limit_k_min -1
_diffrn_reflns_limit_l_max 38
_diffrn_reflns_limit_l_min -45
_diffrn_reflns_number 14476
_diffrn_reflns_theta_max 27.4925
_diffrn_standards_decay_% -0.08
_diffrn_standards_interval_count 150
_diffrn_standards_number 3
_exptl_absorpt_coefficient_mu_cm 101.347
_exptl_absorpt_correction_T_max 0.999
_exptl_absorpt_correction_T_min 0.241
_exptl_absorpt_correction_type psi-scan
_exptl_crystal_colour purple
_exptl_crystal_density_diffrn 2.169
_exptl_crystal_description plate
_exptl_crystal_F_000 4688.00
_exptl_crystal_size_max 1.500
_exptl_crystal_size_mid 0.500
_exptl_crystal_size_min 0.150
_refine_diff_density_max -1.86660
_refine_diff_density_min 2.52560
_refine_ls_extinction_coef 0.00000
_refine_ls_extinction_method Zachariasen_type_2_gaussian_isotropic
_refine_ls_goodness_of_fit_obs 2.960
_refine_ls_matrix_type full
_refine_ls_number_parameters 397
_refine_ls_number_reflns 4420
_refine_ls_number_restraints 0
_refine_ls_R_factor_obs 0.0520
_refine_ls_shift/esd_max 0.2260
_refine_ls_structure_factor_coef F
_refine_ls_weighting_scheme sigma
_refine_ls_wR_factor_obs 0.0380
_cod_data_source_file ic9801332B.cif
_cod_data_source_block '[Pt(PPh3)(m2-S)2{W(S2CNEt2)2}2(m2-S)2]'
_cod_original_cell_volume 7654(1)
_cod_original_sg_symbol_H-M 'C 2/c '
_cod_original_formula_sum 'C30 H37 N2 P S Pt W2'
_cod_database_code 4327689

loop_
_symmetry_equiv_pos_as_xyz
'   +x,   +y,   +z'
'1/2+x,1/2+y,   +z'
'   -x,   +y,1/2-z'
1/2-x,1/2+y,1/2-z
'   -x,   -y,   -z'
'1/2-x,1/2-y,   -z'
'   +x,   -y,1/2+z'
1/2+x,1/2-y,1/2+z

loop_
_atom_site_aniso_label
_atom_site_aniso_U_11
_atom_site_aniso_U_22
_atom_site_aniso_U_33
_atom_site_aniso_U_12
_atom_site_aniso_U_13
_atom_site_aniso_U_23
Pt1 0.0697(5) 0.0321(3) 0.0393(5) -0.0002(4) 0.0007(4) 0.0023(3)
W1 0.0628(5) 0.0351(3) 0.0432(5) -0.0043(4) -0.0003(4) 0.0052(4)
W2 0.1090(7) 0.0458(4) 0.0358(5) -0.0090(5) 0.0029(5) -0.0035(4)
S1 0.075(3) 0.034(2) 0.062(4) 0.006(2) 0.004(3) -0.005(2)
S2 0.171(6) 0.041(2) 0.025(3) -0.005(3) -0.001(3) -0.002(2)
S3 0.089(4) 0.057(3) 0.058(4) -0.017(3) -0.019(3) 0.009(3)
S4 0.081(4) 0.066(3) 0.085(5) -0.006(3) 0.024(3) -0.017(3)
S5 0.077(4) 0.044(3) 0.093(5) 0.002(3) 0.005(3) 0.018(3)
S6 0.075(4) 0.048(3) 0.118(6) -0.014(3) -0.012(4) 0.014(3)
S7 0.230(8) 0.089(4) 0.060(5) -0.010(5) -0.037(5) -0.014(4)
S8 0.212(8) 0.131(6) 0.060(5) -0.013(5) 0.046(5) -0.038(4)
P1 0.055(3) 0.034(2) 0.042(3) -0.001(2) 0.000(2) 0.003(2)
N1 0.11(1) 0.036(9) 0.11(2) -0.007(10) 0.01(1) 0.020(9)
N2 0.41(6) 0.10(2) 0.08(2) -0.02(3) 0.08(3) -0.02(2)
C1 0.06(1) 0.029(8) 0.05(1) 0.000(8) 0.01(1) 0.004(8)
C2 0.05(1) 0.09(1) 0.07(2) 0.01(1) -0.01(1) 0.01(1)
C3 0.09(2) 0.09(2) 0.08(2) 0.01(1) -0.03(1) 0.01(1)
C4 0.07(2) 0.09(2) 0.10(2) 0.01(1) 0.00(2) 0.00(2)
C5 0.06(2) 0.08(1) 0.13(2) 0.03(1) 0.03(2) 0.01(2)
C6 0.08(1) 0.05(1) 0.06(2) 0.00(1) 0.00(1) -0.001(10)
C7 0.05(1) 0.044(9) 0.03(1) 0.007(9) 0.003(8) 0.014(9)
C8 0.11(2) 0.06(1) 0.03(1) -0.01(1) 0.01(1) -0.008(9)
C9 0.11(2) 0.05(1) 0.06(2) 0.00(1) 0.00(1) 0.00(1)
C10 0.07(2) 0.09(1) 0.04(1) 0.03(1) 0.00(1) -0.01(1)
C11 0.06(1) 0.10(2) 0.06(2) 0.01(1) 0.01(1) 0.02(1)
C12 0.05(1) 0.05(1) 0.06(1) 0.010(9) 0.00(1) 0.005(10)
C13 0.05(1) 0.037(9) 0.03(1) -0.008(8) 0.004(8) 0.001(7)
C14 0.06(1) 0.042(9) 0.05(1) -0.002(9) 0.000(9) 0.008(9)
C15 0.08(1) 0.035(10) 0.08(2) 0.00(1) 0.00(1) 0.005(9)
C16 0.08(2) 0.06(1) 0.09(2) -0.03(1) 0.00(1) 0.00(1)
C17 0.05(1) 0.08(1) 0.08(2) -0.01(1) -0.02(1) 0.00(1)
C18 0.05(1) 0.04(1) 0.09(2) 0.004(9) 0.00(1) 0.009(10)
C19 0.11(2) 0.043(9) 0.016(10) -0.015(10) 0.017(9) 0.002(8)
C20 0.18(2) 0.03(1) 0.10(2) 0.03(1) 0.04(2) 0.00(1)
C21 0.19(3) 0.09(2) 0.11(2) 0.02(2) 0.01(2) 0.04(2)
C22 0.14(2) 0.08(2) 0.15(3) 0.01(2) -0.01(2) -0.03(2)
C23 0.21(3) 0.16(3) 0.17(4) -0.04(2) 0.04(3) -0.03(3)
C24 0.28(4) 0.08(2) 0.07(2) -0.01(2) 0.06(2) -0.01(2)
C25 0.5(1) 0.17(4) 0.18(5) -0.06(5) -0.14(5) -0.09(4)
C26 0.23(6) 0.25(7) 0.22(8) -0.05(6) 0.01(5) -0.13(7)
C27 0.3(1) 0.3(1) 0.3(1) 0.0(1) 0.1(1) -0.2(1)
C28 0.5(1) 0.15(5) 0.19(6) -0.11(6) 0.17(7) -0.11(5)
C29 0.33(9) 0.16(6) 0.5(1) 0.02(7) 0.16(9) -0.21(8)
C30 0.4(2) 0.14(9) 0.2(1) -0.01(8) 0.07(10) -0.12(9)

loop_
_atom_site_label
_atom_site_fract_x
_atom_site_fract_y
_atom_site_fract_z
_atom_site_U_iso_or_equiv
_atom_site_thermal_displace_type
Pt1 0.20891(5) 0.02825(5) -0.10294(2) 0.0473 Uij
W1 0.22293(6) 0.21040(5) -0.13715(2) 0.0474 Uij
W2 0.22028(6) 0.02464(6) -0.16635(2) 0.0638 Uij
S1 0.2127(3) 0.1979(3) -0.0876(1) 0.0574 Uij
S2 0.1984(4) -0.1078(3) -0.1363(1) 0.0794 Uij
S3 0.0936(4) 0.1443(3) -0.1693(1) 0.0697 Uij
S4 0.3578(4) 0.1268(4) -0.1543(1) 0.0763 Uij
S5 0.1282(4) 0.3750(3) -0.1451(1) 0.0712 Uij
S6 0.3361(4) 0.3609(3) -0.1368(1) 0.0817 Uij
S7 0.1285(6) -0.0455(5) -0.2127(1) 0.1294 Uij
S8 0.3315(6) -0.0629(5) -0.1991(2) 0.1321 Uij
P1 0.2200(3) -0.0707(3) -0.0599(1) 0.0438 Uij
N1 0.242(1) 0.5463(10) -0.1421(4) 0.0829 Uij
N2 0.237(4) -0.151(2) -0.2507(6) 0.1916 Uij
C1 0.348(1) -0.110(1) -0.0492(4) 0.0450 Uij
C2 0.385(1) -0.119(1) -0.0203(5) 0.0728 Uij
C3 0.484(2) -0.152(2) -0.0138(5) 0.0880 Uij
C4 0.540(2) -0.175(2) -0.0377(6) 0.0862 Uij
C5 0.501(2) -0.165(2) -0.0672(6) 0.0885 Uij
C6 0.407(1) -0.130(1) -0.0732(4) 0.0630 Uij
C7 0.182(1) -0.021(1) -0.0238(3) 0.0424 Uij
C8 0.213(1) 0.079(1) -0.0143(4) 0.0645 Uij
C9 0.190(1) 0.118(1) 0.0135(5) 0.0769 Uij
C10 0.137(1) 0.061(2) 0.0321(4) 0.0664 Uij
C11 0.104(1) -0.037(2) 0.0225(5) 0.0734 Uij
C12 0.129(1) -0.078(1) -0.0048(4) 0.0544 Uij
C13 0.153(1) -0.194(1) -0.0647(3) 0.0379 Uij
C14 0.195(1) -0.290(1) -0.0562(4) 0.0508 Uij
C15 0.141(1) -0.382(1) -0.0612(5) 0.0667 Uij
C16 0.047(1) -0.376(1) -0.0724(5) 0.0753 Uij
C17 0.005(1) -0.283(2) -0.0808(4) 0.0718 Uij
C18 0.058(1) -0.193(1) -0.0768(4) 0.0601 Uij
C19 0.235(1) 0.446(1) -0.1399(3) 0.0544 Uij
C20 0.155(2) 0.611(1) -0.1460(5) 0.1000 Uij
C21 0.132(2) 0.643(2) -0.1780(6) 0.1297 Uij
C22 0.342(2) 0.602(2) -0.1435(7) 0.1232 Uij
C23 0.383(2) 0.620(2) -0.1125(8) 0.1771 Uij
C24 0.237(2) -0.098(2) -0.2233(6) 0.1419 Uij
C25 0.155(5) -0.170(3) -0.274(1) 0.2930 Uij
C26 0.124(5) -0.262(5) -0.270(2) 0.2323 Uij
C27 0.113(8) -0.073(8) -0.295(3) 0.2849 Uij
C28 0.327(6) -0.197(4) -0.257(1) 0.2637 Uij
C29 0.349(7) -0.289(5) -0.243(2) 0.3188 Uij
C30 0.388(10) -0.139(7) -0.267(3) 0.2244 Uij
H1 0.3462 -0.1042 -0.0040 0.0859 Uij
H2 0.5111 -0.1573 0.0068 0.1067 Uij
H3 0.6053 -0.1982 -0.0333 0.1074 Uij
H4 0.5390 -0.1828 -0.0835 0.1042 Uij
H5 0.3816 -0.1188 -0.0938 0.0720 Uij
H6 0.2509 0.1208 -0.0269 0.0776 Uij
H7 0.2113 0.1855 0.0198 0.0880 Uij
H8 0.1217 0.0883 0.0514 0.0778 Uij
H9 0.0643 -0.0762 0.0349 0.0843 Uij
H10 0.1094 -0.1470 -0.0104 0.0629 Uij
H11 0.2601 -0.2931 -0.0469 0.0577 Uij
H12 0.1710 -0.4476 -0.0567 0.0771 Uij
H13 0.0085 -0.4384 -0.0745 0.0865 Uij
H14 -0.0608 -0.2809 -0.0895 0.0797 Uij
H15 0.0280 -0.1280 -0.0826 0.0680 Uij
H16 0.1013 0.5734 -0.1395 0.1163 Uij
H17 0.1656 0.6725 -0.1338 0.1163 Uij
H18 0.1849 0.6828 -0.1846 0.1327 Uij
H19 0.1231 0.5821 -0.1905 0.1327 Uij
H20 0.0741 0.6834 -0.1798 0.1327 Uij
H21 0.3846 0.5590 -0.1539 0.1231 Uij
H22 0.3325 0.6666 -0.1540 0.1231 Uij
H23 0.3892 0.5552 -0.1018 0.1709 Uij
H24 0.4456 0.6513 -0.1127 0.1709 Uij
H25 0.3411 0.6650 -0.1024 0.2127 Uij
H26 0.1087 -0.2686 -0.2490 0.2292 Uij
H27 0.0673 -0.2753 -0.2831 0.2292 Uij
H28 0.1738 -0.3107 -0.2735 0.2292 Uij
H29 0.0959 -0.0172 -0.2824 0.2570 Uij
H30 0.1613 -0.0506 -0.3078 0.2570 Uij
H31 0.0562 -0.0952 -0.3077 0.2570 Uij
H32 0.2987 -0.3384 -0.2493 0.2942 Uij
H33 0.4096 -0.3139 -0.2489 0.2942 Uij
H34 0.3522 -0.2795 -0.2217 0.2942 Uij
H35 0.4446 -0.1784 -0.2709 0.1977 Uij
H36 0.3610 -0.1086 -0.2858 0.1977 Uij
H37 0.4052 -0.0861 -0.2526 0.2692 Uij

loop_
_atom_type_symbol
_atom_type_oxidation_number
_atom_type_number_in_cell
_atom_type_scat_dispersion_real
_atom_type_scat_dispersion_imag
_atom_type_scat_source
C 0 224 0.003 0.002 'International Tables'
H 0 280 0.000 0.000 'International Tables'
P 0 8 0.102 0.094 'International Tables'
S 0 64 0.125 0.123 'International Tables'
Pt 0 8 -1.703 8.390 'International Tables'
W 0 16 -0.849 6.872 'International Tables'
N 0 16 0.006 0.003 'International Tables'

loop_
_geom_angle_atom_site_label_1
_geom_angle_atom_site_label_2
_geom_angle_atom_site_label_3
_geom_angle
_geom_angle_publ_flag
W(1) Pt(1) W(2) 57.79(3) yes
W(1) Pt(1) S(1) 50.1(1) yes
W(1) Pt(1) S(2) 107.4(1) yes
W(1) Pt(1) P(1) 155.8(1) yes
W(2) Pt(1) S(1) 107.9(1) yes
W(2) Pt(1) S(2) 49.7(1) yes
W(2) Pt(1) P(1) 144.3(1) yes
S(1) Pt(1) S(2) 157.2(2) yes
S(1) Pt(1) P(1) 106.9(2) yes
S(2) Pt(1) P(1) 95.9(2) yes
Pt(1) W(1) W(2) 61.28(3) yes
Pt(1) W(1) S(1) 52.64(10) yes
Pt(1) W(1) S(3) 86.2(1) yes
Pt(1) W(1) S(4) 83.3(1) yes
Pt(1) W(1) S(5) 136.4(1) yes
Pt(1) W(1) S(6) 136.2(1) yes
W(2) W(1) S(1) 113.9(1) yes
W(2) W(1) S(3) 54.2(1) yes
W(2) W(1) S(4) 54.4(1) yes
W(2) W(1) S(5) 134.1(1) yes
W(2) W(1) S(6) 132.1(1) yes
S(1) W(1) S(3) 117.3(2) yes
S(1) W(1) S(4) 114.3(2) yes
S(1) W(1) S(5) 97.0(2) yes
S(1) W(1) S(6) 98.5(2) yes
S(3) W(1) S(4) 103.0(2) yes
S(3) W(1) S(5) 82.1(2) yes
S(3) W(1) S(6) 137.1(2) yes
S(4) W(1) S(5) 140.2(2) yes
S(4) W(1) S(6) 81.0(2) yes
S(5) W(1) S(6) 70.1(2) yes
Pt(1) W(2) W(1) 60.93(3) yes
Pt(1) W(2) S(2) 52.5(1) yes
Pt(1) W(2) S(3) 86.2(1) yes
Pt(1) W(2) S(4) 83.2(1) yes
Pt(1) W(2) S(7) 139.0(2) yes
Pt(1) W(2) S(8) 132.9(2) yes
W(1) W(2) S(2) 113.3(1) yes
W(1) W(2) S(3) 54.5(1) yes
W(1) W(2) S(4) 54.5(1) yes
W(1) W(2) S(7) 134.2(2) yes
W(1) W(2) S(8) 134.1(2) yes
S(2) W(2) S(3) 113.8(2) yes
S(2) W(2) S(4) 117.0(2) yes
S(2) W(2) S(7) 97.2(2) yes
S(2) W(2) S(8) 97.2(2) yes
S(3) W(2) S(4) 103.4(2) yes
S(3) W(2) S(7) 82.5(2) yes
S(3) W(2) S(8) 140.7(2) yes
S(4) W(2) S(7) 137.7(2) yes
S(4) W(2) S(8) 81.6(2) yes
S(7) W(2) S(8) 69.5(3) yes
Pt(1) S(1) W(1) 77.3(1) yes
Pt(1) S(2) W(2) 77.8(1) yes
W(1) S(3) W(2) 71.3(1) yes
W(1) S(4) W(2) 71.2(1) yes
W(1) S(5) C(19) 90.0(6) yes
W(1) S(6) C(19) 89.3(5) yes
W(2) S(7) C(24) 88(1) yes
W(2) S(8) C(24) 90(1) yes
Pt(1) P(1) C(1) 110.6(6) yes
Pt(1) P(1) C(7) 121.5(5) yes
Pt(1) P(1) C(13) 113.1(5) yes
C(1) P(1) C(7) 102.5(7) yes
C(1) P(1) C(13) 104.6(7) yes
C(7) P(1) C(13) 102.8(7) yes
C(19) N(1) C(20) 120(1) yes
C(19) N(1) C(22) 122(1) yes
C(20) N(1) C(22) 116(1) yes
C(24) N(2) C(25) 128(4) yes
C(24) N(2) C(28) 117(4) yes
C(25) N(2) C(28) 114(3) yes
P(1) C(1) C(2) 122(1) yes
P(1) C(1) C(6) 117(1) yes
C(2) C(1) C(6) 119(1) yes
C(1) C(2) C(3) 119(1) yes
C(2) C(3) C(4) 119(2) yes
C(3) C(4) C(5) 120(2) yes
C(4) C(5) C(6) 119(2) yes
C(1) C(6) C(5) 120(1) yes
P(1) C(7) C(8) 118(1) yes
P(1) C(7) C(12) 123(1) yes
C(8) C(7) C(12) 118(1) yes
C(7) C(8) C(9) 119(1) yes
C(8) C(9) C(10) 121(1) yes
C(9) C(10) C(11) 118(1) yes
C(10) C(11) C(12) 120(1) yes
C(7) C(12) C(11) 120(1) yes
P(1) C(13) C(14) 122(1) yes
P(1) C(13) C(18) 119(1) yes
C(14) C(13) C(18) 118(1) yes
C(13) C(14) C(15) 120(1) yes
C(14) C(15) C(16) 119(1) yes
C(15) C(16) C(17) 120(1) yes
C(16) C(17) C(18) 120(1) yes
C(13) C(18) C(17) 120(1) yes
S(5) C(19) S(6) 110.0(8) yes
S(5) C(19) N(1) 125(1) yes
S(6) C(19) N(1) 123(1) yes
N(1) C(20) C(21) 111(1) yes
N(1) C(22) C(23) 107(2) yes
S(7) C(24) S(8) 111(1) yes
S(7) C(24) N(2) 119(3) yes
S(8) C(24) N(2) 128(2) yes
N(2) C(25) C(26) 106(5) yes
N(2) C(25) C(27) 119(5) yes
C(26) C(25) C(27) 133(7) yes
N(2) C(28) C(29) 115(6) yes
N(2) C(28) C(30) 116(9) yes
C(29) C(28) C(30) 124(13) yes

loop_
_geom_bond_atom_site_label_1
_geom_bond_atom_site_label_2
_geom_bond_distance
_geom_bond_publ_flag
Pt(1) W(1) 2.787(1) yes
Pt(1) W(2) 2.796(1) yes
Pt(1) S(1) 2.271(4) yes
Pt(1) S(2) 2.269(4) yes
Pt(1) P(1) 2.266(4) yes
W(1) W(2) 2.698(1) yes
W(1) S(1) 2.191(5) yes
W(1) S(3) 2.321(4) yes
W(1) S(4) 2.320(5) yes
W(1) S(5) 2.483(4) yes
W(1) S(6) 2.472(4) yes
W(2) S(2) 2.182(4) yes
W(2) S(3) 2.311(5) yes
W(2) S(4) 2.316(5) yes
W(2) S(7) 2.457(6) yes
W(2) S(8) 2.458(6) yes
S(5) C(19) 1.72(2) yes
S(6) C(19) 1.76(2) yes
S(7) C(24) 1.73(3) yes
S(8) C(24) 1.66(3) yes
P(1) C(1) 1.84(2) yes
P(1) C(7) 1.82(2) yes
P(1) C(13) 1.83(1) yes
N(1) C(19) 1.30(2) yes
N(1) C(20) 1.45(2) yes
N(1) C(22) 1.55(3) yes
N(2) C(24) 1.38(3) yes
N(2) C(25) 1.48(6) yes
N(2) C(28) 1.42(8) yes
C(1) C(2) 1.33(2) yes
C(1) C(6) 1.41(2) yes
C(2) C(3) 1.41(2) yes
C(3) C(4) 1.39(3) yes
C(4) C(5) 1.36(3) yes
C(5) C(6) 1.37(2) yes
C(7) C(8) 1.40(2) yes
C(7) C(12) 1.37(2) yes
C(8) C(9) 1.38(2) yes
C(9) C(10) 1.35(2) yes
C(10) C(11) 1.38(2) yes
C(11) C(12) 1.38(2) yes
C(13) C(14) 1.39(2) yes
C(13) C(18) 1.36(2) yes
C(14) C(15) 1.39(2) yes
C(15) C(16) 1.35(2) yes
C(16) C(17) 1.36(2) yes
C(17) C(18) 1.37(2) yes
C(20) C(21) 1.46(3) yes
C(22) C(23) 1.44(3) yes
C(25) C(26) 1.27(7) yes
C(25) C(27) 1.6(1) yes
C(28) C(29) 1.34(10) yes
C(28) C(30) 1.2(1) yes
